data_4512754
loop_
_publ_author_name
'Ostrowska, Kinga'
'Kropid\/lowska, Magdalena'
'Katrusiak, Andrzej'

_publ_section_title
;
 High-Pressure Crystallization and Structural Transformations in
 CompressedR,S-Ibuprofen
;
_journal_issue 3
_journal_name_full 'Crystal Growth &amp; Design'
_journal_page_first 1512
_journal_paper_doi 10.1021/cg5018888
_journal_volume 15
_journal_year 2015
_chemical_formula_moiety 'C13 H18 O2'
_chemical_formula_sum 'C13 H18 O2'
_chemical_formula_weight 206.27
_chemical_melting_point 349
_chemical_name_common
;
(R,S)-2-(4-(2-methylpropyl)phenyl)propanoic acid
;
_chemical_name_systematic
;
 (R,S)-ibuprofen
;
_space_group_IT_number 14
_symmetry_cell_setting monoclinic
_symmetry_space_group_name_Hall '-P 2ybc'
_symmetry_space_group_name_H-M 'P 1 21/c 1'
_atom_sites_solution_hydrogens geom
_atom_sites_solution_primary direct
_atom_sites_solution_secondary difmap
_audit_creation_method SHELXL-97
_cell_angle_alpha 90.00
_cell_angle_beta 99.541(13)
_cell_angle_gamma 90.00
_cell_formula_units_Z 4
_cell_length_a 14.6737(16)
_cell_length_b 7.8950(6)
_cell_length_c 10.7345(17)
_cell_measurement_reflns_used 1995
_cell_measurement_temperature 296(2)
_cell_measurement_theta_max 73.38
_cell_measurement_theta_min 3.05
_cell_volume 1226.4(3)
_computing_cell_refinement 'CrysAlis (Oxford Diffraction, 2002)'
_computing_data_collection 'CrysAlis (Oxford Diffraction, 2002)'
_computing_data_reduction 'CrysAlis (Oxford Diffraction, 2002)'
_computing_molecular_graphics
;X-Seed (Barbour, 2001) 
and POV-Ray (Persistence of Vision, 2004)
Mercury (2008)
;
_computing_publication_material 'SHELXL-97 (Sheldrick, 1997)'
_computing_structure_refinement 'SHELXL-97 (Sheldrick, 1997)'
_computing_structure_solution 'SHELXS-97 (Sheldrick, 1990)'
_diffrn_ambient_temperature 296(2)
_diffrn_measured_fraction_theta_full 0.807
_diffrn_measured_fraction_theta_max 0.807
_diffrn_measurement_device_type 'multiwire proportional'
_diffrn_measurement_method 'phi and omega scans'
_diffrn_radiation_monochromator graphite
_diffrn_radiation_source 'fine-focus sealed tube'
_diffrn_radiation_type CuK\a
_diffrn_radiation_wavelength 1.54178
_diffrn_reflns_av_R_equivalents 0.0276
_diffrn_reflns_av_sigmaI/netI 0.0315
_diffrn_reflns_limit_h_max 17
_diffrn_reflns_limit_h_min -16
_diffrn_reflns_limit_k_max 9
_diffrn_reflns_limit_k_min -9
_diffrn_reflns_limit_l_max 12
_diffrn_reflns_limit_l_min -13
_diffrn_reflns_number 4297
_diffrn_reflns_theta_full 73.38
_diffrn_reflns_theta_max 73.38
_diffrn_reflns_theta_min 3.05
_exptl_absorpt_coefficient_mu 0.583
_exptl_absorpt_correction_T_max 0.971
_exptl_absorpt_correction_T_min 0.932
_exptl_absorpt_correction_type multi-scan
_exptl_absorpt_process_details
; 
Correction for absorption was made using XEMP (SHELXTL, 
Sheldrick (1990)).
;
_exptl_crystal_colour colourless
_exptl_crystal_density_diffrn 1.117
_exptl_crystal_density_method 'not measured'
_exptl_crystal_description plate
_exptl_crystal_F_000 448
_exptl_crystal_size_max 0.25
_exptl_crystal_size_mid 0.10
_exptl_crystal_size_min 0.05
_refine_diff_density_max 0.128
_refine_diff_density_min -0.145
_refine_diff_density_rms 0.035
_refine_ls_extinction_coef 0.0046(12)
_refine_ls_extinction_expression Fc^*^=kFc[1+0.001xFc^2^\l^3^/sin(2\q)]^-1/4^
_refine_ls_extinction_method SHELXL
_refine_ls_goodness_of_fit_ref 1.048
_refine_ls_hydrogen_treatment mixed
_refine_ls_matrix_type full
_refine_ls_number_parameters 137
_refine_ls_number_reflns 1995
_refine_ls_number_restraints 0
_refine_ls_restrained_S_all 1.048
_refine_ls_R_factor_all 0.0698
_refine_ls_R_factor_gt 0.0536
_refine_ls_shift/su_max 0.000
_refine_ls_shift/su_mean 0.000
_refine_ls_structure_factor_coef Fsqd
_refine_ls_weighting_details 'calc w=1/[\s^2^(Fo^2^)+(0.0683P)^2^+0.2434P] where P=(Fo^2^+2Fc^2^)/3'
_refine_ls_weighting_scheme calc
_refine_ls_wR_factor_gt 0.1374
_refine_ls_wR_factor_ref 0.1553
_reflns_number_gt 1490
_reflns_number_total 1995
_reflns_threshold_expression >2sigma(I)
_cod_data_source_file cg5018888_si_002.cif
_cod_data_source_block ibuprofen_296
_cod_depositor_comments
;
The following automatic conversions were performed:

'_symmetry_cell_setting' value 'Monoclinic' changed to 'monoclinic'
according to
/usr/data/users/saulius/crontab/automatic-downloads/rss-feeds/ACS/lib/dictionaries/cif_core.dic
dictionary named 'cif_core.dic' version 2.4.2 from 2011-04-26.

Automatic conversion script
Id: cif_fix_values 3008 2015-01-20 13:52:24Z robertas 

 Adding full bibliography for 4512740--4512754.cif.
;
_cod_original_sg_symbol_Hall '-P 2y bc'
_cod_original_sg_symbol_H-M P2(1)/c
_cod_database_code 4512754

loop_
_symmetry_equiv_pos_as_xyz
'x, y, z'
'-x, y+1/2, -z+1/2'
'-x, -y, -z'
'x, -y-1/2, z-1/2'

loop_
_atom_site_label
_atom_site_type_symbol
_atom_site_fract_x
_atom_site_fract_y
_atom_site_fract_z
_atom_site_U_iso_or_equiv
_atom_site_adp_type
_atom_site_occupancy
_atom_site_symmetry_multiplicity
_atom_site_calc_flag
_atom_site_refinement_flags
O2 O 0.50314(10) 0.18768(19) 0.55984(16) 0.0728(5) Uani 1 1 d .
O1 O 0.62034(10) 0.00662(18) 0.58411(15) 0.0729(5) Uani 1 1 d .
H01 H 0.5815 -0.0550 0.5430 0.088 Uiso 1 1 calc R
C7 C 0.64933(15) 0.2788(3) 0.6746(2) 0.0637(6) Uani 1 1 d .
H7A H 0.6970 0.2153 0.7304 0.076 Uiso 1 1 calc R
C1 C 0.69568(14) 0.3747(2) 0.5792(2) 0.0566(6) Uani 1 1 d .
C9 C 0.58307(15) 0.1531(2) 0.6021(2) 0.0566(6) Uani 1 1 d .
C11 C 0.90159(15) 0.7606(3) 0.3563(3) 0.0696(7) Uani 1 1 d .
H11A H 0.9438 0.7013 0.4224 0.083 Uiso 1 1 calc R
C4 C 0.78026(14) 0.5449(3) 0.3963(2) 0.0595(6) Uani 1 1 d .
C5 C 0.82288(15) 0.4095(3) 0.4644(3) 0.0708(7) Uani 1 1 d .
H5A H 0.8807 0.3739 0.4501 0.085 Uiso 1 1 calc R
C10 C 0.82675(16) 0.6359(3) 0.2999(2) 0.0709(7) Uani 1 1 d .
H10A H 0.7801 0.6966 0.2423 0.085 Uiso 1 1 calc R
H10B H 0.8540 0.5523 0.2511 0.085 Uiso 1 1 calc R
C6 C 0.78115(15) 0.3260(3) 0.5536(2) 0.0687(7) Uani 1 1 d .
H6A H 0.8114 0.2348 0.5973 0.082 Uiso 1 1 calc R
C3 C 0.69423(15) 0.5916(3) 0.4207(2) 0.0667(7) Uani 1 1 d .
H3A H 0.6635 0.6815 0.3761 0.080 Uiso 1 1 calc R
C2 C 0.65253(15) 0.5084(3) 0.5094(2) 0.0653(7) Uani 1 1 d .
H2A H 0.5943 0.5428 0.5226 0.078 Uiso 1 1 calc R
C13 C 0.8613(2) 0.9100(3) 0.4172(3) 0.0969(10) Uani 1 1 d .
H13A H 0.9102 0.9850 0.4530 0.145 Uiso 1 1 calc R
H13B H 0.8293 0.8702 0.4825 0.145 Uiso 1 1 calc R
H13C H 0.8190 0.9696 0.3545 0.145 Uiso 1 1 calc R
C12 C 0.95713(19) 0.8197(4) 0.2571(3) 0.0969(9) Uani 1 1 d .
H12A H 1.0051 0.8952 0.2951 0.145 Uiso 1 1 calc R
H12B H 0.9171 0.8776 0.1908 0.145 Uiso 1 1 calc R
H12C H 0.9843 0.7235 0.2226 0.145 Uiso 1 1 calc R
C8 C 0.59877(19) 0.3913(4) 0.7567(3) 0.0864(8) Uani 1 1 d .
H8A H 0.5730 0.3223 0.8158 0.130 Uiso 1 1 calc R
H8B H 0.5501 0.4515 0.7040 0.130 Uiso 1 1 calc R
H8C H 0.6415 0.4709 0.8019 0.130 Uiso 1 1 calc R

loop_
_atom_site_aniso_label
_atom_site_aniso_U_11
_atom_site_aniso_U_22
_atom_site_aniso_U_33
_atom_site_aniso_U_23
_atom_site_aniso_U_13
_atom_site_aniso_U_12
O2 0.0585(9) 0.0605(9) 0.0971(14) -0.0065(8) 0.0058(9) 0.0032(7)
O1 0.0668(10) 0.0589(9) 0.0883(13) -0.0056(8) -0.0014(9) 0.0063(7)
C7 0.0656(13) 0.0627(12) 0.0602(15) 0.0037(10) 0.0029(12) -0.0054(10)
C1 0.0526(12) 0.0520(10) 0.0630(15) -0.0032(9) 0.0024(11) -0.0027(9)
C9 0.0588(13) 0.0538(11) 0.0585(14) 0.0071(9) 0.0137(11) 0.0013(9)
C11 0.0574(13) 0.0647(12) 0.0862(18) 0.0080(12) 0.0108(13) -0.0043(10)
C4 0.0555(12) 0.0544(11) 0.0688(16) -0.0087(10) 0.0108(11) -0.0066(9)
C5 0.0523(12) 0.0631(13) 0.099(2) -0.0030(12) 0.0177(13) 0.0054(10)
C10 0.0719(14) 0.0686(13) 0.0754(17) -0.0063(11) 0.0221(13) -0.0090(11)
C6 0.0594(13) 0.0551(11) 0.0903(19) 0.0080(11) 0.0082(13) 0.0069(10)
C3 0.0607(13) 0.0584(12) 0.0807(18) 0.0136(11) 0.0106(13) 0.0040(10)
C2 0.0532(12) 0.0623(12) 0.0818(18) 0.0081(11) 0.0153(12) 0.0069(9)
C13 0.103(2) 0.0767(16) 0.113(3) -0.0187(16) 0.0234(19) -0.0147(15)
C12 0.0892(18) 0.0842(17) 0.125(3) 0.0081(17) 0.0399(19) -0.0157(15)
C8 0.105(2) 0.0888(18) 0.0685(18) -0.0154(14) 0.0243(16) -0.0149(15)

loop_
_atom_type_symbol
_atom_type_description
_atom_type_scat_dispersion_real
_atom_type_scat_dispersion_imag
_atom_type_scat_source
C C 0.0181 0.0091 'International Tables Vol C Tables 4.2.6.8 and 6.1.1.4'
H H 0.0000 0.0000 'International Tables Vol C Tables 4.2.6.8 and 6.1.1.4'
O O 0.0492 0.0322 'International Tables Vol C Tables 4.2.6.8 and 6.1.1.4'

loop_
_geom_angle_atom_site_label_1
_geom_angle_atom_site_label_2
_geom_angle_atom_site_label_3
_geom_angle
C9 C7 C8 110.28(19)
C9 C7 C1 107.50(18)
C8 C7 C1 114.39(19)
C2 C1 C6 117.0(2)
C2 C1 C7 121.86(19)
C6 C1 C7 121.09(19)
O2 C9 O1 123.0(2)
O2 C9 C7 122.88(19)
O1 C9 C7 114.06(18)
C13 C11 C12 110.9(2)
C13 C11 C10 111.6(2)
C12 C11 C10 110.8(2)
C5 C4 C3 116.9(2)
C5 C4 C10 120.8(2)
C3 C4 C10 122.2(2)
C4 C5 C6 121.3(2)
C4 C10 C11 114.4(2)
C1 C6 C5 121.6(2)
C4 C3 C2 121.8(2)
C1 C2 C3 121.4(2)

loop_
_geom_bond_atom_site_label_1
_geom_bond_atom_site_label_2
_geom_bond_distance
O2 C9 1.216(2)
O1 C9 1.307(2)
C7 C9 1.512(3)
C7 C8 1.527(3)
C7 C1 1.522(3)
C1 C2 1.385(3)
C1 C6 1.382(3)
C11 C13 1.515(4)
C11 C12 1.518(4)
C11 C10 1.524(3)
C4 C5 1.385(3)
C4 C3 1.381(3)
C4 C10 1.512(3)
C5 C6 1.386(3)
C3 C2 1.381(3)

loop_
_geom_torsion_atom_site_label_1
_geom_torsion_atom_site_label_2
_geom_torsion_atom_site_label_3
_geom_torsion_atom_site_label_4
_geom_torsion
C9 C7 C1 C2 80.4(2)
C8 C7 C1 C2 -42.4(3)
C9 C7 C1 C6 -96.1(2)
C8 C7 C1 C6 141.1(2)
C8 C7 C9 O2 36.4(3)
C1 C7 C9 O2 -88.9(3)
C8 C7 C9 O1 -146.4(2)
C1 C7 C9 O1 88.3(2)
C3 C4 C5 C6 -0.5(3)
C10 C4 C5 C6 179.6(2)
C5 C4 C10 C11 -78.6(3)
C3 C4 C10 C11 101.5(3)
C13 C11 C10 C4 -67.1(3)
C12 C11 C10 C4 168.8(2)
C2 C1 C6 C5 1.6(3)
C7 C1 C6 C5 178.2(2)
C4 C5 C6 C1 -0.5(4)
C5 C4 C3 C2 0.5(3)
C10 C4 C3 C2 -179.6(2)
C6 C1 C2 C3 -1.6(3)
C7 C1 C2 C3 -178.2(2)
C4 C3 C2 C1 0.6(4)
